data_4031752
loop_
_publ_author_name
'Chang, Deng-Hsiang'
'Ou, Chun-Lin'
'Hsu, Hung-Yu'
'Huang, Guan-Jhih'
'Kao, Chen-Yi'
'Liu, Yi-Hung'
'Peng, Shie-Ming'
'Diau, Eric Wei-Guang'
'Yang, Jye-Shane'

_publ_section_title
;
 Cooperativity and Site-Selectivity of Intramolecular Hydrogen Bonds on
 the Fluorescence Quenching of Modified GFP Chromophores.
;
_journal_issue 24
_journal_name_full 'The Journal of organic chemistry'
_journal_page_first 12431
_journal_page_last 12443
_journal_paper_doi 10.1021/acs.joc.5b02303
_journal_volume 80
_journal_year 2015
_chemical_formula_sum 'C17 H23 N3 O3'
_chemical_formula_weight 317.38
_chemical_name_systematic
; 
 ? 
;
_space_group_IT_number 14
_symmetry_cell_setting monoclinic
_symmetry_space_group_name_Hall '-P 2yn'
_symmetry_space_group_name_H-M 'P 1 21/n 1'
_atom_sites_solution_hydrogens geom
_atom_sites_solution_primary direct
_atom_sites_solution_secondary difmap
_audit_creation_method SHELXL-97
_cell_angle_alpha 90.00
_cell_angle_beta 100.597(4)
_cell_angle_gamma 90.00
_cell_formula_units_Z 4
_cell_length_a 9.3568(4)
_cell_length_b 15.0678(6)
_cell_length_c 11.9128(5)
_cell_measurement_reflns_used 2322
_cell_measurement_temperature 200(2)
_cell_measurement_theta_max 74.1120
_cell_measurement_theta_min 4.7770
_cell_volume 1650.90(12)
_computing_cell_refinement
; 
CrysAlisPro, Agilent Technologies, 
Version 1.171.36.28 (release 01-02-2013 CrysAlis171 .NET) 
(compiled Feb  1 2013,16:14:44) 
Empirical absorption correction using spherical harmonics, 
 implemented in SCALE3 ABSPACK scaling algorithm. 
;
_computing_data_collection
; 
CrysAlisPro, Agilent Technologies, 
Version 1.171.36.28 (release 01-02-2013 CrysAlis171 .NET) 
(compiled Feb  1 2013,16:14:44) 
Empirical absorption correction using spherical harmonics, 
 implemented in SCALE3 ABSPACK scaling algorithm. 
;
_computing_data_reduction
; 
CrysAlisPro, Agilent Technologies, 
Version 1.171.36.28 (release 01-02-2013 CrysAlis171 .NET) 
(compiled Feb  1 2013,16:14:44) 
Empirical absorption correction using spherical harmonics, 
 implemented in SCALE3 ABSPACK scaling algorithm. 
;
_computing_molecular_graphics SHELXTL
_computing_publication_material SHELXTL
_computing_structure_refinement 'SHELXL-97 (Sheldrick, 1997)'
_computing_structure_solution 'SHELXS-97 (Sheldrick, 1990)'
_diffrn_ambient_temperature 200(2)
_diffrn_measured_fraction_theta_full 0.998
_diffrn_measured_fraction_theta_max 0.998
_diffrn_measurement_device_type 'Oxford Diffraction Gemini A'
_diffrn_measurement_method CCD
_diffrn_radiation_monochromator graphite
_diffrn_radiation_source 'fine-focus sealed tube'
_diffrn_radiation_type CuK\a
_diffrn_radiation_wavelength 1.54178
_diffrn_reflns_av_R_equivalents 0.0225
_diffrn_reflns_av_sigmaI/netI 0.0293
_diffrn_reflns_limit_h_max 10
_diffrn_reflns_limit_h_min -11
_diffrn_reflns_limit_k_max 17
_diffrn_reflns_limit_k_min -18
_diffrn_reflns_limit_l_max 11
_diffrn_reflns_limit_l_min -14
_diffrn_reflns_number 6078
_diffrn_reflns_theta_full 67.99
_diffrn_reflns_theta_max 67.99
_diffrn_reflns_theta_min 4.78
_exptl_absorpt_coefficient_mu 0.721
_exptl_absorpt_correction_T_max 1.00000
_exptl_absorpt_correction_T_min 0.90285
_exptl_absorpt_correction_type multi-scan
_exptl_absorpt_process_details
; 
CrysAlisPro, Agilent Technologies, 
Version 1.171.36.28 (release 01-02-2013 CrysAlis171 .NET) 
(compiled Feb  1 2013,16:14:44) 
Empirical absorption correction using spherical harmonics, 
 implemented in SCALE3 ABSPACK scaling algorithm. 
;
_exptl_crystal_density_diffrn 1.277
_exptl_crystal_density_method 'not measured'
_exptl_crystal_description plate
_exptl_crystal_F_000 680
_exptl_crystal_size_max 0.20
_exptl_crystal_size_mid 0.15
_exptl_crystal_size_min 0.10
_refine_diff_density_max 0.772
_refine_diff_density_min -0.262
_refine_diff_density_rms 0.051
_refine_ls_extinction_method none
_refine_ls_goodness_of_fit_ref 1.014
_refine_ls_hydrogen_treatment mixed
_refine_ls_matrix_type full
_refine_ls_number_parameters 217
_refine_ls_number_reflns 3005
_refine_ls_number_restraints 1
_refine_ls_restrained_S_all 1.017
_refine_ls_R_factor_all 0.0723
_refine_ls_R_factor_gt 0.0595
_refine_ls_shift/su_max 0.021
_refine_ls_shift/su_mean 0.001
_refine_ls_structure_factor_coef Fsqd
_refine_ls_weighting_details 'calc w=1/[\s^2^(Fo^2^)+(0.0987P)^2^+1.0470P] where P=(Fo^2^+2Fc^2^)/3'
_refine_ls_weighting_scheme calc
_refine_ls_wR_factor_gt 0.1673
_refine_ls_wR_factor_ref 0.1793
_reflns_number_gt 2412
_reflns_number_total 3005
_reflns_threshold_expression >2sigma(I)
_cod_data_source_file jo5b02303_si_002.cif
_cod_data_source_block ic16612
_cod_depositor_comments
;
The following automatic conversions were performed:

'_symmetry_cell_setting' value 'Monoclinic' changed to 'monoclinic'
according to
/usr/data/users/saulius/crontab/automatic-downloads/rss-feeds/ACS/lib/dictionaries/cif_core.dic
dictionary named 'cif_core.dic' version 2.4.2 from 2011-04-26.

Automatic conversion script
Id: cif_fix_values 4268 2015-11-12 08:31:59Z antanas 

 Adding full bibliography for 4031750--4031752.cif.
;
_cod_original_sg_symbol_H-M P2(1)/n
_cod_database_code 4031752

loop_
_symmetry_equiv_pos_as_xyz
'x, y, z'
'-x+1/2, y+1/2, -z+1/2'
'-x, -y, -z'
'x-1/2, -y-1/2, z-1/2'

loop_
_atom_site_label
_atom_site_type_symbol
_atom_site_fract_x
_atom_site_fract_y
_atom_site_fract_z
_atom_site_U_iso_or_equiv
_atom_site_adp_type
_atom_site_occupancy
_atom_site_symmetry_multiplicity
_atom_site_calc_flag
_atom_site_refinement_flags
O1 O 0.09373(19) 0.76730(12) 0.45700(16) 0.0440(5) Uani 1 1 d .
O2 O -0.1860(2) 1.01111(12) 0.76111(18) 0.0526(5) Uani 1 1 d D
H2 H -0.180(4) 1.008(3) 0.672(3) 0.079 Uiso 1 1 d .
O3 O -0.1605(2) 0.65274(13) 0.6756(2) 0.0599(6) Uani 1 1 d .
H3 H -0.198(4) 0.608(3) 0.697(4) 0.090 Uiso 1 1 d .
N1 N 0.0080(2) 0.79118(12) 0.62498(17) 0.0342(5) Uani 1 1 d .
N2 N -0.1413(2) 0.90763(13) 0.57686(16) 0.0343(5) Uani 1 1 d .
N3 N -0.4596(2) 1.15715(15) 0.4041(2) 0.0466(6) Uani 1 1 d .
C1 C -0.0815(2) 0.88458(15) 0.4815(2) 0.0332(5) Uani 1 1 d .
C2 C 0.0188(2) 0.80810(15) 0.5132(2) 0.0338(5) Uani 1 1 d .
C3 C -0.0881(2) 0.85214(14) 0.6574(2) 0.0325(5) Uani 1 1 d .
C4 C -0.1185(3) 0.85431(15) 0.7754(2) 0.0375(6) Uani 1 1 d .
H4A H -0.0262 0.8647 0.8294 0.045 Uiso 1 1 calc R
H4B H -0.1560 0.7956 0.7933 0.045 Uiso 1 1 calc R
C5 C -0.2279(3) 0.92536(18) 0.7943(2) 0.0468(7) Uani 1 1 d .
H5A H -0.328(3) 0.9372(17) 0.738(3) 0.056 Uiso 1 1 d D
C6 C -0.2404(4) 0.9302(2) 0.9184(3) 0.0559(8) Uani 1 1 d .
H6A H -0.3111 0.9761 0.9287 0.084 Uiso 1 1 calc R
H6B H -0.1454 0.9450 0.9644 0.084 Uiso 1 1 calc R
H6C H -0.2727 0.8727 0.9429 0.084 Uiso 1 1 calc R
C7 C 0.0748(3) 0.71465(16) 0.6893(2) 0.0386(6) Uani 1 1 d .
H7A H 0.0876 0.7274 0.7721 0.046 Uiso 1 1 calc R
H7B H 0.1721 0.7041 0.6705 0.046 Uiso 1 1 calc R
C8 C -0.0172(3) 0.63230(16) 0.6624(2) 0.0424(6) Uani 1 1 d .
H8A H -0.0166 0.6128 0.5831 0.051 Uiso 1 1 calc R
H8B H 0.0223 0.5836 0.7149 0.051 Uiso 1 1 calc R
C9 C -0.1034(3) 0.92034(15) 0.3762(2) 0.0351(5) Uani 1 1 d .
H9A H -0.0494 0.8936 0.3250 0.042 Uiso 1 1 calc R
C10 C -0.1968(2) 0.99349(15) 0.3282(2) 0.0337(5) Uani 1 1 d .
C11 C -0.2818(2) 1.04157(16) 0.3913(2) 0.0350(5) Uani 1 1 d .
H11A H -0.2801 1.0263 0.4689 0.042 Uiso 1 1 calc R
C12 C -0.3702(3) 1.11218(16) 0.3425(2) 0.0372(6) Uani 1 1 d .
C13 C -0.3690(3) 1.13325(18) 0.2278(2) 0.0434(6) Uani 1 1 d .
H13A H -0.4269 1.1809 0.1926 0.052 Uiso 1 1 calc R
C14 C -0.2846(3) 1.08553(19) 0.1657(2) 0.0449(6) Uani 1 1 d .
H14A H -0.2853 1.1010 0.0883 0.054 Uiso 1 1 calc R
C15 C -0.1991(3) 1.01568(18) 0.2139(2) 0.0414(6) Uani 1 1 d .
H15A H -0.1425 0.9830 0.1698 0.050 Uiso 1 1 calc R
C16 C -0.4474(3) 1.1393(2) 0.5248(3) 0.0542(7) Uani 1 1 d .
H16A H -0.4115 1.0787 0.5413 0.081 Uiso 1 1 calc R
H16B H -0.5431 1.1456 0.5464 0.081 Uiso 1 1 calc R
H16C H -0.3794 1.1816 0.5686 0.081 Uiso 1 1 calc R
C17 C -0.5129(3) 1.2451(2) 0.3680(3) 0.0593(8) Uani 1 1 d .
H17A H -0.5181 1.2512 0.2854 0.089 Uiso 1 1 calc R
H17B H -0.4465 1.2900 0.4079 0.089 Uiso 1 1 calc R
H17C H -0.6099 1.2536 0.3862 0.089 Uiso 1 1 calc R

loop_
_atom_site_aniso_label
_atom_site_aniso_U_11
_atom_site_aniso_U_22
_atom_site_aniso_U_33
_atom_site_aniso_U_23
_atom_site_aniso_U_13
_atom_site_aniso_U_12
O1 0.0477(10) 0.0370(9) 0.0490(10) -0.0072(8) 0.0132(8) 0.0045(8)
O2 0.0709(13) 0.0347(10) 0.0565(12) 0.0022(9) 0.0224(10) 0.0051(9)
O3 0.0447(11) 0.0329(10) 0.1060(19) 0.0092(11) 0.0238(11) -0.0025(8)
N1 0.0362(10) 0.0247(10) 0.0413(11) -0.0003(8) 0.0061(8) 0.0005(8)
N2 0.0397(10) 0.0272(10) 0.0366(11) 0.0000(8) 0.0088(8) 0.0015(8)
N3 0.0458(12) 0.0453(13) 0.0469(13) -0.0006(10) 0.0042(10) 0.0105(10)
C1 0.0352(12) 0.0261(11) 0.0382(12) -0.0038(9) 0.0062(9) -0.0034(9)
C2 0.0365(12) 0.0271(11) 0.0380(12) -0.0051(10) 0.0074(10) -0.0058(9)
C3 0.0351(12) 0.0236(11) 0.0386(12) -0.0020(9) 0.0063(10) -0.0020(9)
C4 0.0450(13) 0.0283(12) 0.0392(13) 0.0034(10) 0.0074(10) 0.0011(10)
C5 0.0621(17) 0.0351(14) 0.0461(15) 0.0027(11) 0.0175(13) 0.0058(12)
C6 0.081(2) 0.0432(16) 0.0494(16) 0.0034(13) 0.0270(15) 0.0086(15)
C7 0.0373(12) 0.0303(12) 0.0469(14) 0.0029(10) 0.0042(10) 0.0040(10)
C8 0.0454(14) 0.0261(12) 0.0557(16) 0.0039(11) 0.0089(12) 0.0056(10)
C9 0.0401(12) 0.0299(12) 0.0356(12) -0.0066(10) 0.0075(10) -0.0049(10)
C10 0.0337(11) 0.0302(11) 0.0356(12) -0.0031(9) 0.0017(9) -0.0073(9)
C11 0.0377(12) 0.0345(12) 0.0313(11) 0.0013(10) 0.0023(9) -0.0058(10)
C12 0.0342(12) 0.0353(13) 0.0395(13) -0.0028(10) 0.0000(10) -0.0040(10)
C13 0.0416(13) 0.0415(14) 0.0429(14) 0.0073(11) -0.0034(11) -0.0004(11)
C14 0.0477(14) 0.0506(16) 0.0348(13) 0.0059(12) 0.0035(11) -0.0062(12)
C15 0.0463(14) 0.0426(14) 0.0351(13) -0.0023(11) 0.0072(11) -0.0052(11)
C16 0.0576(17) 0.0560(18) 0.0509(17) -0.0063(13) 0.0150(14) 0.0071(14)
C17 0.0572(17) 0.0496(18) 0.068(2) -0.0043(15) 0.0046(15) 0.0142(14)

loop_
_atom_type_symbol
_atom_type_description
_atom_type_scat_dispersion_real
_atom_type_scat_dispersion_imag
_atom_type_scat_source
C C 0.0181 0.0091 'International Tables Vol C Tables 4.2.6.8 and 6.1.1.4'
H H 0.0000 0.0000 'International Tables Vol C Tables 4.2.6.8 and 6.1.1.4'
N N 0.0311 0.0180 'International Tables Vol C Tables 4.2.6.8 and 6.1.1.4'
O O 0.0492 0.0322 'International Tables Vol C Tables 4.2.6.8 and 6.1.1.4'

loop_
_geom_angle_atom_site_label_1
_geom_angle_atom_site_label_2
_geom_angle_atom_site_label_3
_geom_angle
C2 N1 C3 108.21(19)
C2 N1 C7 123.6(2)
C3 N1 C7 127.8(2)
C3 N2 C1 106.43(19)
C12 N3 C16 119.3(2)
C12 N3 C17 119.7(2)
C16 N3 C17 115.1(2)
C9 C1 N2 129.9(2)
C9 C1 C2 121.8(2)
N2 C1 C2 108.30(19)
O1 C2 N1 126.0(2)
O1 C2 C1 130.5(2)
N1 C2 C1 103.49(19)
N2 C3 N1 113.6(2)
N2 C3 C4 124.7(2)
N1 C3 C4 121.6(2)
C3 C4 C5 113.9(2)
O2 C5 C6 107.6(2)
O2 C5 C4 111.6(2)
C6 C5 C4 110.7(2)
N1 C7 C8 111.4(2)
O3 C8 C7 108.2(2)
C1 C9 C10 130.3(2)
C11 C10 C15 119.5(2)
C11 C10 C9 122.9(2)
C15 C10 C9 117.6(2)
C10 C11 C12 121.4(2)
N3 C12 C13 121.2(2)
N3 C12 C11 121.1(2)
C13 C12 C11 117.6(2)
C14 C13 C12 120.8(2)
C13 C14 C15 121.3(2)
C14 C15 C10 119.4(2)

loop_
_geom_bond_atom_site_label_1
_geom_bond_atom_site_label_2
_geom_bond_distance
O1 C2 1.221(3)
O2 C5 1.427(3)
O3 C8 1.412(3)
N1 C2 1.378(3)
N1 C3 1.389(3)
N1 C7 1.460(3)
N2 C3 1.301(3)
N2 C1 1.399(3)
N3 C12 1.387(3)
N3 C16 1.447(4)
N3 C17 1.453(4)
C1 C9 1.346(3)
C1 C2 1.490(3)
C3 C4 1.485(3)
C4 C5 1.526(4)
C5 C6 1.506(4)
C7 C8 1.510(3)
C9 C10 1.456(3)
C10 C11 1.394(3)
C10 C15 1.399(3)
C11 C12 1.406(3)
C12 C13 1.405(4)
C13 C14 1.380(4)
C14 C15 1.381(4)
